data_7054997
loop_
_publ_author_name
'Vrdoljak, Vi\<snja'
'Prugove\<cki, Biserka'
'Puli\'c, Ivana'
'Cigler, Marko'
'Sviben, Dora'
'Parlov Vukovi\'c, Jelena'
'Novak, Predrag'
'Matkovi\'c-\<Calogovi\'c, Dubravka'
'Cindri\'c, Marina'

_publ_section_title
;
 Dioxidomolybdenum(vi) complexes with isoniazid-related hydrazones:
 solution-based, mechanochemical and UV-light assisted deprotonation
;
_journal_issue 9
_journal_name_full 'New J. Chem.'
_journal_page_first 7322
_journal_paper_doi 10.1039/C5NJ01567G
_journal_volume 39
_journal_year 2015
_chemical_formula_sum 'C17 H23 Cl Mo N4 O6'
_chemical_formula_weight 510.78
_chemical_name_systematic
'cis-dioxido-aqua-(diethylamino-salicylaldehyde4-phenylthiosemicarbazonato)molybdenum(VI)chloride hydrate'
_space_group_IT_number 14
_symmetry_cell_setting monoclinic
_symmetry_space_group_name_Hall '-P 2ybc'
_symmetry_space_group_name_H-M 'P 1 21/c 1'
_atom_sites_solution_hydrogens geom
_atom_sites_solution_primary direct
_atom_sites_solution_secondary difmap
_audit_creation_method SHELXL-97
_audit_update_record
;
2015-07-10 deposited with the CCDC.
2015-07-15 downloaded from the CCDC.
;
_cell_angle_alpha 90.00
_cell_angle_beta 109.225(3)
_cell_angle_gamma 90.00
_cell_formula_units_Z 4
_cell_length_a 15.9580(4)
_cell_length_b 11.4043(2)
_cell_length_c 12.2325(3)
_cell_measurement_reflns_used 23679
_cell_measurement_temperature 295
_cell_measurement_theta_max 32.5802
_cell_measurement_theta_min 4.1663
_cell_volume 2102.04(9)
_computing_cell_refinement 'CrysAlis RED (Oxford Diffraction,2010)'
_computing_data_collection 'CrysAlis CCD (Oxford Diffraction,2010)'
_computing_data_reduction 'CrysAlis RED (Oxford Diffraction,2010)'
_computing_molecular_graphics 'PLATON98 (Spek, 1990)'
_computing_publication_material 'SHELXL-97 (Sheldrick, 1997)'
_computing_structure_refinement 'SHELXL-97 (Sheldrick, 1997)'
_computing_structure_solution 'SHELXS-97 (Sheldrick, 1990)'
_diffrn_ambient_temperature 295(2)
_diffrn_measured_fraction_theta_full 0.996
_diffrn_measured_fraction_theta_max 0.996
_diffrn_measurement_device_type 'Xcalibur CCD'
_diffrn_measurement_method CCD
_diffrn_radiation_monochromator graphite
_diffrn_radiation_source 'fine-focus sealed tube'
_diffrn_radiation_type MoK\a
_diffrn_radiation_wavelength 0.71073
_diffrn_reflns_av_R_equivalents 0.0271
_diffrn_reflns_av_sigmaI/netI 0.0143
_diffrn_reflns_limit_h_max 21
_diffrn_reflns_limit_h_min -21
_diffrn_reflns_limit_k_max 15
_diffrn_reflns_limit_k_min -15
_diffrn_reflns_limit_l_max 16
_diffrn_reflns_limit_l_min -16
_diffrn_reflns_number 45544
_diffrn_reflns_theta_full 29.00
_diffrn_reflns_theta_max 29.00
_diffrn_reflns_theta_min 4.17
_exptl_absorpt_coefficient_mu 0.792
_exptl_absorpt_correction_T_max 1.00000
_exptl_absorpt_correction_T_min 0.83162
_exptl_absorpt_correction_type multi-scan
_exptl_absorpt_process_details multi-scan
_exptl_crystal_colour 'dark green'
_exptl_crystal_density_diffrn 1.614
_exptl_crystal_density_method 'not measured'
_exptl_crystal_description plate
_exptl_crystal_F_000 1040
_exptl_crystal_size_max 0.23
_exptl_crystal_size_mid 0.09
_exptl_crystal_size_min 0.07
_refine_diff_density_max 0.422
_refine_diff_density_min -0.356
_refine_diff_density_rms 0.055
_refine_ls_extinction_method none
_refine_ls_goodness_of_fit_ref 0.948
_refine_ls_hydrogen_treatment mixed
_refine_ls_matrix_type full
_refine_ls_number_parameters 280
_refine_ls_number_reflns 5580
_refine_ls_number_restraints 0
_refine_ls_restrained_S_all 0.948
_refine_ls_R_factor_all 0.0297
_refine_ls_R_factor_gt 0.0248
_refine_ls_shift/su_max 0.002
_refine_ls_shift/su_mean 0.000
_refine_ls_structure_factor_coef Fsqd
_refine_ls_weighting_details 'calc w=1/[\s^2^(Fo^2^)+(0.0413P)^2^+1.0950P] where P=(Fo^2^+2Fc^2^)/3'
_refine_ls_weighting_scheme calc
_refine_ls_wR_factor_gt 0.0675
_refine_ls_wR_factor_ref 0.0709
_reflns_number_gt 4947
_reflns_number_total 5580
_reflns_threshold_expression >2sigma(I)
_cod_data_source_file c5nj01567g2.cif
_cod_data_source_block shelxl
_cod_depositor_comments 'Adding full bibliography for 7054993--7055000.cif.'
_cod_original_cell_volume 2102.04(8)
_cod_original_sg_symbol_H-M P21/c
_cod_database_code 7054997

loop_
_symmetry_equiv_pos_as_xyz
'x, y, z'
'-x, y+1/2, -z+1/2'
'-x, -y, -z'
'x, -y-1/2, z-1/2'

loop_
_atom_site_label
_atom_site_type_symbol
_atom_site_fract_x
_atom_site_fract_y
_atom_site_fract_z
_atom_site_U_iso_or_equiv
_atom_site_adp_type
_atom_site_occupancy
_atom_site_symmetry_multiplicity
_atom_site_calc_flag
_atom_site_refinement_flags
Mo1 Mo 0.722780(9) 0.954478(12) 0.551849(11) 0.03004(5) Uani 1 1 d .
O4 O 0.72211(10) 1.04204(11) 0.43774(11) 0.0416(3) Uani 1 1 d .
N2 N 0.81764(10) 0.93099(13) 0.81651(11) 0.0333(3) Uani 1 1 d .
O2 O 0.71436(8) 0.79724(10) 0.49047(9) 0.0353(3) Uani 1 1 d .
O3 O 0.61976(10) 0.96720(14) 0.56195(13) 0.0498(3) Uani 1 1 d .
O6 O 0.91650(11) 0.70155(13) 0.53306(16) 0.0489(3) Uani 1 1 d .
N1 N 0.77752(9) 0.86100(12) 0.71981(11) 0.0320(3) Uani 1 1 d .
O1 O 0.78459(9) 1.07380(10) 0.67532(10) 0.0355(3) Uani 1 1 d .
O5 O 0.87065(10) 0.92098(13) 0.56281(13) 0.0395(3) Uani 1 1 d .
N3 N 0.92236(11) 1.30080(13) 1.03216(13) 0.0405(3) Uani 1 1 d .
H3 H 0.9463 1.3538 1.0828 0.049 Uiso 1 1 calc R
C2 C 0.81582(11) 1.03905(14) 0.78367(13) 0.0309(3) Uani 1 1 d .
C13 C 0.66699(11) 0.60379(14) 0.45164(13) 0.0313(3) Uani 1 1 d .
H13 H 0.6475 0.6223 0.3732 0.038 Uiso 1 1 calc R
N4 N 0.62350(10) 0.40142(13) 0.40760(13) 0.0395(3) Uani 1 1 d .
C10 C 0.72382(13) 0.54984(15) 0.68466(15) 0.0389(4) Uani 1 1 d .
H10 H 0.7436 0.5312 0.7630 0.047 Uiso 1 1 calc R
C3 C 0.85142(11) 1.13129(14) 0.87186(13) 0.0316(3) Uani 1 1 d .
C1 C 0.77136(11) 0.75010(15) 0.73921(13) 0.0336(3) Uani 1 1 d .
H1 H 0.7934 0.7241 0.8154 0.040 Uiso 1 1 calc R
C11 C 0.68706(14) 0.46357(15) 0.60670(16) 0.0397(4) Uani 1 1 d .
H11 H 0.6811 0.3884 0.6327 0.048 Uiso 1 1 calc R
C9 C 0.73318(11) 0.66610(14) 0.65176(13) 0.0314(3) Uani 1 1 d .
C8 C 0.70412(10) 0.69037(14) 0.53144(13) 0.0289(3) Uani 1 1 d .
C12 C 0.65776(11) 0.48743(15) 0.48613(14) 0.0324(3) Uani 1 1 d .
C7 C 0.85408(12) 1.24731(15) 0.83883(14) 0.0365(3) Uani 1 1 d .
H7 H 0.8317 1.2680 0.7610 0.044 Uiso 1 1 calc R
C14 C 0.61166(16) 0.28147(17) 0.4440(2) 0.0551(5) Uani 1 1 d .
H14B H 0.6631 0.2606 0.5096 0.066 Uiso 1 1 calc R
H14A H 0.6092 0.2280 0.3813 0.066 Uiso 1 1 calc R
C5 C 0.91915(16) 1.19134(17) 1.06734(16) 0.0491(5) Uani 1 1 d .
H5 H 0.9418 1.1734 1.1458 0.059 Uiso 1 1 calc R
C6 C 0.88971(13) 1.33122(15) 0.92114(16) 0.0409(4) Uani 1 1 d .
H6 H 0.8911 1.4092 0.8995 0.049 Uiso 1 1 calc R
C4 C 0.88270(16) 1.10481(17) 0.98872(16) 0.0479(5) Uani 1 1 d .
H4 H 0.8789 1.0286 1.0137 0.057 Uiso 1 1 calc R
C15 C 0.5297(2) 0.2650(3) 0.4769(3) 0.0906(10) Uani 1 1 d .
H15B H 0.5316 0.3173 0.5392 0.136 Uiso 1 1 calc R
H15A H 0.5270 0.1855 0.5012 0.136 Uiso 1 1 calc R
H15C H 0.4782 0.2818 0.4113 0.136 Uiso 1 1 calc R
Cl1 Cl 0.02877(3) 0.45189(4) 0.23783(4) 0.04554(11) Uani 1 1 d .
C16 C 0.58934(15) 0.42598(19) 0.28416(17) 0.0486(5) Uani 1 1 d .
H16A H 0.5927 0.3548 0.2424 0.058 Uiso 1 1 calc R
H16B H 0.6275 0.4837 0.2661 0.058 Uiso 1 1 calc R
C17 C 0.4965(2) 0.4699(4) 0.2414(3) 0.0961(12) Uani 1 1 d .
H17A H 0.4567 0.4081 0.2452 0.144 Uiso 1 1 calc R
H17B H 0.4824 0.4957 0.1626 0.144 Uiso 1 1 calc R
H17C H 0.4903 0.5344 0.2886 0.144 Uiso 1 1 calc R
06A H 0.888(2) 0.662(3) 0.484(3) 0.067(9) Uiso 1 1 d .
H06B H 0.9273(19) 0.664(3) 0.592(3) 0.067(9) Uiso 1 1 d .
H05A H 0.8822(16) 0.850(3) 0.558(2) 0.056(7) Uiso 1 1 d .
H05B H 0.9046(18) 0.941(2) 0.609(2) 0.048(8) Uiso 1 1 d .

loop_
_atom_site_aniso_label
_atom_site_aniso_U_11
_atom_site_aniso_U_22
_atom_site_aniso_U_33
_atom_site_aniso_U_23
_atom_site_aniso_U_13
_atom_site_aniso_U_12
Mo1 0.03631(9) 0.03038(8) 0.02003(7) -0.00127(5) 0.00467(5) -0.00114(5)
O4 0.0560(8) 0.0376(7) 0.0276(6) 0.0001(5) 0.0088(6) 0.0028(5)
N2 0.0417(8) 0.0337(7) 0.0209(6) -0.0048(5) 0.0054(5) -0.0074(6)
O2 0.0502(7) 0.0316(6) 0.0217(5) -0.0015(4) 0.0086(5) -0.0094(5)
O3 0.0397(7) 0.0690(10) 0.0388(7) -0.0089(6) 0.0103(6) 0.0000(6)
O6 0.0581(9) 0.0340(7) 0.0464(8) 0.0000(6) 0.0062(7) 0.0016(6)
N1 0.0400(7) 0.0324(7) 0.0200(6) -0.0031(5) 0.0050(5) -0.0070(6)
O1 0.0481(7) 0.0301(5) 0.0232(5) -0.0018(4) 0.0050(5) -0.0017(5)
O5 0.0389(7) 0.0333(7) 0.0431(8) -0.0043(6) 0.0091(6) -0.0025(6)
N3 0.0506(9) 0.0329(7) 0.0335(7) -0.0113(6) 0.0079(6) -0.0033(6)
C2 0.0370(8) 0.0322(8) 0.0217(7) -0.0047(5) 0.0072(6) -0.0024(6)
C13 0.0340(8) 0.0337(8) 0.0242(7) -0.0024(6) 0.0070(6) -0.0047(6)
N4 0.0465(8) 0.0331(7) 0.0349(7) -0.0079(6) 0.0078(6) -0.0053(6)
C10 0.0507(10) 0.0346(9) 0.0260(8) 0.0027(6) 0.0050(7) -0.0058(7)
C3 0.0378(8) 0.0302(7) 0.0251(7) -0.0050(6) 0.0082(6) -0.0019(6)
C1 0.0418(9) 0.0349(8) 0.0209(7) 0.0000(6) 0.0059(6) -0.0055(7)
C11 0.0514(10) 0.0288(8) 0.0342(9) 0.0016(6) 0.0076(8) -0.0055(7)
C9 0.0370(8) 0.0312(8) 0.0234(7) -0.0007(6) 0.0062(6) -0.0051(6)
C8 0.0311(7) 0.0298(7) 0.0254(7) -0.0016(6) 0.0087(6) -0.0043(6)
C12 0.0316(8) 0.0300(7) 0.0328(8) -0.0044(6) 0.0070(6) -0.0023(6)
C7 0.0461(9) 0.0320(8) 0.0283(7) 0.0000(6) 0.0079(7) 0.0008(7)
C14 0.0702(14) 0.0292(9) 0.0540(12) -0.0080(8) 0.0043(10) -0.0041(9)
C5 0.0741(14) 0.0388(9) 0.0266(8) -0.0042(7) 0.0061(8) -0.0025(9)
C6 0.0530(11) 0.0288(8) 0.0394(9) -0.0029(7) 0.0130(8) -0.0005(7)
C4 0.0785(14) 0.0304(8) 0.0282(8) -0.0013(7) 0.0087(9) -0.0066(9)
C15 0.092(2) 0.0720(19) 0.104(2) 0.0198(17) 0.0266(18) -0.0322(17)
Cl1 0.0499(3) 0.0415(2) 0.0332(2) -0.00284(16) -0.00254(18) 0.00034(18)
C16 0.0614(13) 0.0493(11) 0.0327(9) -0.0141(8) 0.0123(9) -0.0142(9)
C17 0.0545(15) 0.161(4) 0.0578(16) 0.0264(19) -0.0015(12) -0.0057(18)

loop_
_atom_type_symbol
_atom_type_description
_atom_type_scat_dispersion_real
_atom_type_scat_dispersion_imag
_atom_type_scat_source
C C 0.0033 0.0016 'International Tables Vol C Tables 4.2.6.8 and 6.1.1.4'
H H 0.0000 0.0000 'International Tables Vol C Tables 4.2.6.8 and 6.1.1.4'
O O 0.0106 0.0060 'International Tables Vol C Tables 4.2.6.8 and 6.1.1.4'
N N 0.0061 0.0033 'International Tables Vol C Tables 4.2.6.8 and 6.1.1.4'
Mo Mo -1.6832 0.6857 'International Tables Vol C Tables 4.2.6.8 and 6.1.1.4'
Cl Cl 0.1484 0.1585 'International Tables Vol C Tables 4.2.6.8 and 6.1.1.4'

loop_
_geom_angle_atom_site_label_1
_geom_angle_atom_site_label_2
_geom_angle_atom_site_label_3
_geom_angle
O3 Mo1 O4 105.28(7)
O3 Mo1 O2 99.37(6)
O4 Mo1 O2 104.09(5)
O3 Mo1 O1 97.68(6)
O4 Mo1 O1 94.97(5)
O2 Mo1 O1 149.96(5)
O3 Mo1 N1 93.96(6)
O4 Mo1 N1 158.10(6)
O2 Mo1 N1 82.52(5)
O1 Mo1 N1 71.77(5)
O3 Mo1 O5 171.68(6)
O4 Mo1 O5 82.99(6)
O2 Mo1 O5 79.12(5)
O1 Mo1 O5 80.44(5)
N1 Mo1 O5 77.74(5)
C2 N2 N1 108.94(13)
C8 O2 Mo1 134.13(10)
C1 N1 N2 116.36(13)
C1 N1 Mo1 127.36(10)
N2 N1 Mo1 116.12(10)
C2 O1 Mo1 118.55(10)
C5 N3 C6 122.17(15)
N2 C2 O1 124.25(14)
N2 C2 C3 119.14(14)
O1 C2 C3 116.61(14)
C8 C13 C12 121.58(14)
C12 N4 C16 121.50(16)
C12 N4 C14 121.39(16)
C16 N4 C14 116.88(15)
C11 C10 C9 122.84(16)
C4 C3 C7 118.27(15)
C4 C3 C2 121.29(15)
C7 C3 C2 120.44(14)
N1 C1 C9 124.16(15)
C10 C11 C12 120.53(16)
C10 C9 C1 118.76(14)
C10 C9 C8 116.85(14)
C1 C9 C8 124.39(15)
O2 C8 C13 117.46(14)
O2 C8 C9 121.63(14)
C13 C8 C9 120.88(15)
N4 C12 C13 121.64(15)
N4 C12 C11 121.05(16)
C13 C12 C11 117.31(14)
C6 C7 C3 119.81(16)
N4 C14 C15 114.0(2)
N3 C5 C4 120.26(17)
N3 C6 C7 119.76(17)
C5 C4 C3 119.64(17)
N4 C16 C17 114.8(2)

loop_
_geom_bond_atom_site_label_1
_geom_bond_atom_site_label_2
_geom_bond_distance
Mo1 O3 1.6949(15)
Mo1 O4 1.7135(13)
Mo1 O2 1.9315(12)
Mo1 O1 2.0309(12)
Mo1 N1 2.2223(13)
Mo1 O5 2.3503(15)
N2 C2 1.293(2)
N2 N1 1.3956(18)
O2 C8 1.3481(19)
N1 C1 1.296(2)
O1 C2 1.3142(19)
N3 C5 1.327(2)
N3 C6 1.330(2)
C2 C3 1.480(2)
C13 C8 1.378(2)
C13 C12 1.415(2)
N4 C12 1.356(2)
N4 C16 1.454(2)
N4 C14 1.470(3)
C10 C11 1.361(2)
C10 C9 1.408(2)
C3 C4 1.383(2)
C3 C7 1.388(2)
C1 C9 1.416(2)
C11 C12 1.419(2)
C9 C8 1.417(2)
C7 C6 1.370(2)
C14 C15 1.501(4)
C5 C4 1.367(3)
C16 C17 1.487(4)
